data_2207066
loop_
_publ_author_name
'Zhe An'
'Hao Sun'
'Rong-Shun Wang'

_publ_section_title
;<i>catena</i>-Poly[bis[bis(1<i>H</i>-benzotriazole)zinc(II)]-\m~4~-benzene-1,2,4,5-tetracarboxylato],
 a one-dimensional coordination polymer with double chains
;
_journal_coeditor_code SG6032
_journal_issue 10
_journal_name_full 'Acta Crystallographica Section E'
_journal_page_first m2157
_journal_page_last m2159
_journal_paper_doi 10.1107/S1600536805030734
_journal_volume 61
_journal_year 2005
_chemical_formula_iupac '[Zn2 (C10 H2 O8) (C6 H5 N3)4]'
_chemical_formula_moiety 'C34 H22 N12 O8 Zn2'
_chemical_formula_sum 'C34 H22 N12 O8 Zn2'
_chemical_formula_weight 857.38
_chemical_name_systematic
;
catena-Poly[bis[bis(1H-benzotriazole)zinc(II)]-\m~4~-benzene-
1,2,4,5-trtracarboxylato]
;
_space_group_IT_number 14
_symmetry_cell_setting monoclinic
_symmetry_space_group_name_Hall '-P 2yn'
_symmetry_space_group_name_H-M 'P 1 21/n 1'
_atom_sites_solution_hydrogens geom
_atom_sites_solution_primary direct
_atom_sites_solution_secondary difmap
_audit_creation_method SHELXL-97
_cell_angle_alpha 90.00
_cell_angle_beta 101.78(3)
_cell_angle_gamma 90.00
_cell_formula_units_Z 2
_cell_length_a 7.7961(16)
_cell_length_b 19.346(4)
_cell_length_c 10.732(2)
_cell_measurement_reflns_used 15373
_cell_measurement_temperature 283(2)
_cell_measurement_theta_max 27.48
_cell_measurement_theta_min 3.14
_cell_volume 1584.5(6)
_computing_cell_refinement SMART
_computing_data_collection 'SMART (Bruker, 1998)'
_computing_data_reduction 'SAINT (Bruker, 1998)'
_computing_molecular_graphics 'SHELXTL (Bruker, 1998)'
_computing_publication_material SHELXTL
_computing_structure_refinement 'SHELXL97 (Sheldrick, 1997)'
_computing_structure_solution 'SHELXS97 (Sheldrick, 1997)'
_diffrn_ambient_temperature 283(2)
_diffrn_detector_area_resol_mean 0.01
_diffrn_measured_fraction_theta_full 0.998
_diffrn_measured_fraction_theta_max 0.998
_diffrn_measurement_device_type 'Bruker SMART CCD area-detector'
_diffrn_measurement_method '\f and \w'
_diffrn_radiation_monochromator graphite
_diffrn_radiation_source 'fine-focus sealed tube'
_diffrn_radiation_type MoK\a
_diffrn_radiation_wavelength 0.71073
_diffrn_reflns_av_R_equivalents 0.0492
_diffrn_reflns_av_sigmaI/netI 0.0402
_diffrn_reflns_limit_h_max 8
_diffrn_reflns_limit_h_min -10
_diffrn_reflns_limit_k_max 25
_diffrn_reflns_limit_k_min -25
_diffrn_reflns_limit_l_max 13
_diffrn_reflns_limit_l_min -13
_diffrn_reflns_number 15373
_diffrn_reflns_theta_full 27.48
_diffrn_reflns_theta_max 27.48
_diffrn_reflns_theta_min 3.14
_exptl_absorpt_coefficient_mu 1.593
_exptl_absorpt_correction_T_max 0.764
_exptl_absorpt_correction_T_min 0.668
_exptl_absorpt_correction_type multi-scan
_exptl_absorpt_process_details '(SADABS; Sheldrick, 1996; Blessing, 1995)'
_exptl_crystal_colour colorless
_exptl_crystal_density_diffrn 1.797
_exptl_crystal_density_method 'not measured'
_exptl_crystal_description block
_exptl_crystal_F_000 868
_exptl_crystal_size_max 0.26
_exptl_crystal_size_mid 0.22
_exptl_crystal_size_min 0.17
_refine_diff_density_max 0.432
_refine_diff_density_min -0.399
_refine_ls_extinction_method none
_refine_ls_goodness_of_fit_ref 1.050
_refine_ls_hydrogen_treatment constr
_refine_ls_matrix_type full
_refine_ls_number_parameters 253
_refine_ls_number_reflns 3628
_refine_ls_number_restraints 0
_refine_ls_restrained_S_all 1.050
_refine_ls_R_factor_all 0.0502
_refine_ls_R_factor_gt 0.0370
_refine_ls_shift/su_max 0.001
_refine_ls_shift/su_mean 0.000
_refine_ls_structure_factor_coef Fsqd
_refine_ls_weighting_details 'calc w = 1/[\s^2^(Fo^2^)+(0.0405P)^2^+0.7439P] where P = (Fo^2^+2Fc^2^)/3'
_refine_ls_weighting_scheme calc
_refine_ls_wR_factor_gt 0.0814
_refine_ls_wR_factor_ref 0.0864
_reflns_number_gt 2924
_reflns_number_total 3628
_reflns_threshold_expression I>2\s(I)
_cod_data_source_file sg6032.cif
_cod_data_source_block I
_cod_original_cell_volume 1584.6(6)
_cod_original_sg_symbol_H-M 'P 21/n'
_cod_database_code 2207066
_cod_database_fobs_code 2207066

loop_
_symmetry_equiv_pos_as_xyz
'x, y, z'
'-x+1/2, y+1/2, -z+1/2'
'-x, -y, -z'
'x-1/2, -y-1/2, z-1/2'

loop_
_atom_site_label
_atom_site_fract_x
_atom_site_fract_y
_atom_site_fract_z
_atom_site_U_iso_or_equiv
_atom_site_adp_type
_atom_site_calc_flag
_atom_site_refinement_flags
_atom_site_occupancy
_atom_site_type_symbol
Zn1 0.55321(3) 0.171003(14) 0.69136(3) 0.02101(10) Uani d . 1 Zn
C1 0.6901(3) 0.15219(12) 0.9807(2) 0.0228(5) Uani d . 1 C
C2 0.7874(4) 0.09133(14) 0.9873(3) 0.0333(6) Uani d . 1 C
H2A 0.7980 0.0668 0.9147 0.040 Uiso calc R 1 H
C3 0.8664(4) 0.06966(16) 1.1067(3) 0.0421(8) Uani d . 1 C
H3A 0.9315 0.0290 1.1150 0.051 Uiso calc R 1 H
C4 0.8528(4) 0.10642(17) 1.2169(3) 0.0415(7) Uani d . 1 C
H4A 0.9110 0.0898 1.2956 0.050 Uiso calc R 1 H
C5 0.7573(4) 0.16556(16) 1.2124(3) 0.0367(7) Uani d . 1 C
H5A 0.7470 0.1897 1.2855 0.044 Uiso calc R 1 H
C6 0.6758(3) 0.18757(13) 1.0907(2) 0.0261(5) Uani d . 1 C
C7 0.7177(3) 0.31540(13) 0.6532(2) 0.0232(5) Uani d . 1 C
C8 0.7323(3) 0.35627(13) 0.5496(2) 0.0252(5) Uani d . 1 C
C9 0.8252(4) 0.41858(14) 0.5624(3) 0.0332(6) Uani d . 1 C
H9A 0.8359 0.4453 0.4923 0.040 Uiso calc R 1 H
C10 0.8993(4) 0.43799(15) 0.6840(3) 0.0358(6) Uani d . 1 C
H10A 0.9611 0.4794 0.6973 0.043 Uiso calc R 1 H
C11 0.8844(4) 0.39678(15) 0.7896(3) 0.0355(6) Uani d . 1 C
H11A 0.9369 0.4119 0.8707 0.043 Uiso calc R 1 H
C12 0.7956(3) 0.33538(14) 0.7771(3) 0.0285(6) Uani d . 1 C
H12A 0.7875 0.3083 0.8473 0.034 Uiso calc R 1 H
C13 0.1163(3) 0.04787(12) 0.5713(2) 0.0183(5) Uani d . 1 C
C14 0.1753(3) -0.00192(12) 0.4983(2) 0.0205(5) Uani d . 1 C
H14A 0.2939 -0.0032 0.4963 0.025 Uiso calc R 1 H
C15 0.0636(3) -0.05046(12) 0.4271(2) 0.0188(5) Uani d . 1 C
C16 0.2529(3) 0.09310(12) 0.6542(2) 0.0207(5) Uani d . 1 C
C17 0.1404(3) -0.10511(12) 0.3564(2) 0.0206(5) Uani d . 1 C
N1 0.5948(3) 0.18824(11) 0.8794(2) 0.0241(4) Uani d . 1 N
N2 0.5242(3) 0.24233(11) 0.9224(2) 0.0281(5) Uani d . 1 N
N3 0.5714(3) 0.24229(11) 1.0477(2) 0.0281(5) Uani d . 1 N
H3B 0.5400 0.2732 1.0961 0.034 Uiso calc R 1 H
N4 0.6183(3) 0.25884(11) 0.6069(2) 0.0248(4) Uani d . 1 N
N5 0.5729(3) 0.26344(12) 0.4822(2) 0.0310(5) Uani d . 1 N
N6 0.6404(3) 0.32113(11) 0.4472(2) 0.0304(5) Uani d . 1 N
H6A 0.6280 0.3348 0.3697 0.037 Uiso calc R 1 H
O1 0.3295(2) 0.13703(10) 0.59607(17) 0.0284(4) Uani d . 1 O
O2 0.2901(3) 0.08211(12) 0.76823(19) 0.0499(6) Uani d . 1 O
O3 0.0518(2) -0.15673(9) 0.31397(18) 0.0276(4) Uani d . 1 O
O4 0.2980(2) -0.09541(9) 0.3456(2) 0.0327(4) Uani d . 1 O

loop_
_atom_site_aniso_label
_atom_site_aniso_U_11
_atom_site_aniso_U_22
_atom_site_aniso_U_33
_atom_site_aniso_U_12
_atom_site_aniso_U_13
_atom_site_aniso_U_23
Zn1 0.01939(14) 0.02260(15) 0.02110(15) -0.00202(11) 0.00430(10) -0.00557(11)
C1 0.0233(11) 0.0222(12) 0.0230(13) -0.0044(10) 0.0050(10) -0.0012(9)
C2 0.0350(14) 0.0279(14) 0.0384(16) -0.0006(12) 0.0105(12) -0.0024(12)
C3 0.0341(15) 0.0355(16) 0.054(2) 0.0041(13) 0.0038(14) 0.0149(14)
C4 0.0369(15) 0.0481(18) 0.0353(17) -0.0087(14) -0.0023(13) 0.0141(14)
C5 0.0372(15) 0.0467(17) 0.0244(14) -0.0142(14) 0.0019(11) -0.0025(12)
C6 0.0262(12) 0.0261(13) 0.0258(13) -0.0074(10) 0.0048(10) -0.0027(10)
C7 0.0217(11) 0.0236(12) 0.0248(13) 0.0023(10) 0.0058(9) 0.0009(10)
C8 0.0290(12) 0.0247(12) 0.0225(13) 0.0076(11) 0.0064(10) 0.0003(10)
C9 0.0401(15) 0.0262(13) 0.0364(16) 0.0040(12) 0.0147(12) 0.0054(11)
C10 0.0375(15) 0.0254(14) 0.0456(18) -0.0049(12) 0.0112(13) -0.0016(12)
C11 0.0372(15) 0.0372(16) 0.0307(15) -0.0055(13) 0.0036(12) -0.0078(12)
C12 0.0285(12) 0.0345(14) 0.0219(13) -0.0030(11) 0.0039(10) 0.0011(11)
C13 0.0199(10) 0.0192(11) 0.0161(11) -0.0007(9) 0.0042(9) 0.0008(9)
C14 0.0160(10) 0.0247(12) 0.0213(12) -0.0029(9) 0.0050(9) -0.0027(9)
C15 0.0206(10) 0.0173(11) 0.0194(11) 0.0009(9) 0.0061(9) 0.0001(9)
C16 0.0186(10) 0.0205(11) 0.0221(12) 0.0013(9) 0.0019(9) -0.0039(9)
C17 0.0248(11) 0.0199(11) 0.0177(11) -0.0007(10) 0.0061(9) 0.0002(9)
N1 0.0253(10) 0.0237(10) 0.0231(11) -0.0027(9) 0.0049(8) -0.0037(8)
N2 0.0323(11) 0.0272(11) 0.0254(11) -0.0007(9) 0.0072(9) -0.0026(9)
N3 0.0339(11) 0.0273(11) 0.0244(11) -0.0040(10) 0.0088(9) -0.0071(9)
N4 0.0258(10) 0.0259(11) 0.0216(11) -0.0009(9) 0.0021(8) 0.0008(8)
N5 0.0341(11) 0.0327(12) 0.0246(12) 0.0001(10) 0.0021(9) -0.0014(9)
N6 0.0400(12) 0.0320(12) 0.0193(11) 0.0057(10) 0.0059(9) 0.0037(9)
O1 0.0241(8) 0.0327(10) 0.0269(10) -0.0108(8) 0.0015(7) -0.0018(8)
O2 0.0642(14) 0.0554(14) 0.0225(11) -0.0254(12) -0.0085(10) 0.0031(10)
O3 0.0344(10) 0.0217(9) 0.0286(10) -0.0053(7) 0.0109(8) -0.0080(7)
O4 0.0276(9) 0.0270(10) 0.0480(12) -0.0011(8) 0.0183(8) -0.0125(9)

loop_
_atom_type_symbol
_atom_type_description
_atom_type_scat_dispersion_real
_atom_type_scat_dispersion_imag
_atom_type_scat_source
C C 0.0033 0.0016 'International Tables Vol C Tables 4.2.6.8 and 6.1.1.4'
H H 0.0000 0.0000 'International Tables Vol C Tables 4.2.6.8 and 6.1.1.4'
N N 0.0061 0.0033 'International Tables Vol C Tables 4.2.6.8 and 6.1.1.4'
O O 0.0106 0.0060 'International Tables Vol C Tables 4.2.6.8 and 6.1.1.4'
Zn Zn 0.2839 1.4301 'International Tables Vol C Tables 4.2.6.8 and 6.1.1.4'

loop_
_geom_angle_atom_site_label_1
_geom_angle_atom_site_label_2
_geom_angle_atom_site_label_3
_geom_angle_site_symmetry_1
_geom_angle_site_symmetry_3
_geom_angle
O1 Zn1 O4 . 3_656 98.38(8)
O1 Zn1 N1 . . 121.89(9)
O4 Zn1 N1 3_656 . 110.33(9)
O1 Zn1 N4 . . 108.98(8)
O4 Zn1 N4 3_656 . 108.73(9)
N1 Zn1 N4 . . 107.77(8)
N1 C1 C6 . . 107.3(2)
N1 C1 C2 . . 132.0(2)
C6 C1 C2 . . 120.7(2)
C3 C2 C1 . . 116.3(3)
C3 C2 H2A . . 121.9
C1 C2 H2A . . 121.9
C2 C3 C4 . . 122.5(3)
C2 C3 H3A . . 118.8
C4 C3 H3A . . 118.8
C5 C4 C3 . . 122.1(3)
C5 C4 H4A . . 118.9
C3 C4 H4A . . 118.9
C4 C5 C6 . . 115.5(3)
C4 C5 H5A . . 122.3
C6 C5 H5A . . 122.3
N3 C6 C1 . . 104.0(2)
N3 C6 C5 . . 133.0(3)
C1 C6 C5 . . 123.0(3)
N4 C7 C8 . . 107.2(2)
N4 C7 C12 . . 131.9(2)
C8 C7 C12 . . 120.9(2)
N6 C8 C7 . . 104.2(2)
N6 C8 C9 . . 133.2(2)
C7 C8 C9 . . 122.5(2)
C10 C9 C8 . . 116.1(3)
C10 C9 H9A . . 122.0
C8 C9 H9A . . 122.0
C9 C10 C11 . . 121.6(3)
C9 C10 H10A . . 119.2
C11 C10 H10A . . 119.2
C12 C11 C10 . . 122.4(3)
C12 C11 H11A . . 118.8
C10 C11 H11A . . 118.8
C11 C12 C7 . . 116.5(2)
C11 C12 H12A . . 121.8
C7 C12 H12A . . 121.8
C14 C13 C15 . 3_556 118.7(2)
C14 C13 C16 . . 117.4(2)
C15 C13 C16 3_556 . 123.7(2)
C13 C14 C15 . . 122.5(2)
C13 C14 H14A . . 118.7
C15 C14 H14A . . 118.7
C14 C15 C13 . 3_556 118.7(2)
C14 C15 C17 . . 118.9(2)
C13 C15 C17 3_556 . 122.3(2)
O2 C16 O1 . . 124.8(2)
O2 C16 C13 . . 118.9(2)
O1 C16 C13 . . 116.2(2)
O3 C17 O4 . . 124.0(2)
O3 C17 C15 . . 120.2(2)
O4 C17 C15 . . 115.9(2)
N2 N1 C1 . . 109.0(2)
N2 N1 Zn1 . . 119.61(16)
C1 N1 Zn1 . . 131.41(17)
N1 N2 N3 . . 108.0(2)
N2 N3 C6 . . 111.8(2)
N2 N3 H3B . . 124.1
C6 N3 H3B . . 124.1
N5 N4 C7 . . 109.2(2)
N5 N4 Zn1 . . 117.99(16)
C7 N4 Zn1 . . 132.52(17)
N4 N5 N6 . . 107.8(2)
N5 N6 C8 . . 111.5(2)
N5 N6 H6A . . 124.2
C8 N6 H6A . . 124.2
C16 O1 Zn1 . . 115.31(15)
C17 O4 Zn1 . 3_656 122.15(16)

loop_
_geom_bond_atom_site_label_1
_geom_bond_atom_site_label_2
_geom_bond_site_symmetry_2
_geom_bond_distance
Zn1 O1 . 1.9469(17)
Zn1 O4 3_656 1.9572(18)
Zn1 N1 . 2.006(2)
Zn1 N4 . 2.038(2)
C1 N1 . 1.375(3)
C1 C6 . 1.389(4)
C1 C2 . 1.394(4)
C2 C3 . 1.369(4)
C2 H2A . 0.9300
C3 C4 . 1.402(5)
C3 H3A . 0.9300
C4 C5 . 1.361(4)
C4 H4A . 0.9300
C5 C6 . 1.398(4)
C5 H5A . 0.9300
C6 N3 . 1.357(3)
C7 N4 . 1.374(3)
C7 C8 . 1.388(4)
C7 C12 . 1.399(4)
C8 N6 . 1.364(3)
C8 C9 . 1.398(4)
C9 C10 . 1.367(4)
C9 H9A . 0.9300
C10 C11 . 1.410(4)
C10 H10A . 0.9300
C11 C12 . 1.368(4)
C11 H11A . 0.9300
C12 H12A . 0.9300
C13 C14 . 1.378(3)
C13 C15 3_556 1.407(3)
C13 C16 . 1.518(3)
C14 C15 . 1.397(3)
C14 H14A . 0.9300
C15 C13 3_556 1.407(3)
C15 C17 . 1.496(3)
C16 O2 . 1.217(3)
C16 O1 . 1.273(3)
C17 O3 . 1.247(3)
C17 O4 . 1.271(3)
N1 N2 . 1.310(3)
N2 N3 . 1.319(3)
N3 H3B . 0.8600
N4 N5 . 1.316(3)
N5 N6 . 1.320(3)
N6 H6A . 0.8600
O4 Zn1 3_656 1.9572(18)
